data_7150766
loop_
_publ_author_name
'Chantarasriwong, Oraphin'
'Cho, Woo Cheal'
'Batova, Ayse'
'Chavasiri, Warinthorn'
'Moore, Curtis'
'Rheingold, Arnold L.'
'Theodorakis, Emmanuel A.'

_publ_section_title
;
 Evaluation of the pharmacophoric motif of the caged Garcinia xanthones
;
_journal_issue 23
_journal_name_full 'Organic &amp; Biomolecular Chemistry'
_journal_page_first 4886
_journal_page_last 4894
_journal_paper_doi 10.1039/b913496d
_journal_volume 7
_journal_year 2009
_chemical_formula_sum 'C23 H24 O4'
_chemical_formula_weight 364.42
_chemical_name_systematic
;
?
;
_space_group_IT_number 14
_symmetry_cell_setting monoclinic
_symmetry_space_group_name_Hall '-P 2ybc'
_symmetry_space_group_name_H-M 'P 1 21/c 1'
_atom_sites_solution_hydrogens geom
_atom_sites_solution_primary direct
_atom_sites_solution_secondary difmap
_audit_creation_method SHELXL-97
_cell_angle_alpha 90.00
_cell_angle_beta 109.118(2)
_cell_angle_gamma 90.00
_cell_formula_units_Z 4
_cell_length_a 10.2829(5)
_cell_length_b 13.7839(7)
_cell_length_c 13.8591(8)
_cell_measurement_reflns_used 7362
_cell_measurement_temperature 100(2)
_cell_measurement_theta_max 68.31
_cell_measurement_theta_min 3.38
_cell_volume 1856.02(17)
_computing_cell_refinement 'Bruker SAINT'
_computing_data_collection 'Bruker APEX2'
_computing_data_reduction 'Bruker SAINT'
_computing_molecular_graphics 'Bruker SHELXTL'
_computing_publication_material 'Bruker SHELXTL'
_computing_structure_refinement 'SHELXL-97 (Sheldrick, 1997)'
_computing_structure_solution 'SHELXS-97 (Sheldrick, 1990)'
_diffrn_ambient_temperature 100(2)
_diffrn_measured_fraction_theta_full 0.984
_diffrn_measured_fraction_theta_max 0.977
_diffrn_measurement_device_type 'Bruker APEX-II CCD'
_diffrn_measurement_method '\f and \w scans'
_diffrn_radiation_monochromator graphite
_diffrn_radiation_source 'fine-focus sealed tube'
_diffrn_radiation_type CuK\a
_diffrn_radiation_wavelength 1.54178
_diffrn_reflns_av_R_equivalents 0.0251
_diffrn_reflns_av_sigmaI/netI 0.0266
_diffrn_reflns_limit_h_max 12
_diffrn_reflns_limit_h_min -12
_diffrn_reflns_limit_k_max 16
_diffrn_reflns_limit_k_min -16
_diffrn_reflns_limit_l_max 16
_diffrn_reflns_limit_l_min -15
_diffrn_reflns_number 10317
_diffrn_reflns_theta_full 65.00
_diffrn_reflns_theta_max 68.30
_diffrn_reflns_theta_min 4.55
_exptl_absorpt_coefficient_mu 0.711
_exptl_absorpt_correction_T_max 0.914
_exptl_absorpt_correction_T_min 0.789
_exptl_absorpt_correction_type multi-scan
_exptl_absorpt_process_details sadabs
_exptl_crystal_colour colorless
_exptl_crystal_density_diffrn 1.304
_exptl_crystal_density_method 'not measured'
_exptl_crystal_description plate
_exptl_crystal_F_000 776
_exptl_crystal_size_max 0.33
_exptl_crystal_size_mid 0.22
_exptl_crystal_size_min 0.08
_refine_diff_density_max 0.314
_refine_diff_density_min -0.219
_refine_diff_density_rms 0.050
_refine_ls_extinction_coef 0.0019(3)
_refine_ls_extinction_expression Fc^*^=kFc[1+0.001xFc^2^\l^3^/sin(2\q)]^-1/4^
_refine_ls_extinction_method SHELXL
_refine_ls_goodness_of_fit_ref 1.087
_refine_ls_hydrogen_treatment constr
_refine_ls_matrix_type full
_refine_ls_number_parameters 249
_refine_ls_number_reflns 3330
_refine_ls_number_restraints 0
_refine_ls_restrained_S_all 1.087
_refine_ls_R_factor_all 0.0414
_refine_ls_R_factor_gt 0.0380
_refine_ls_shift/su_max 0.001
_refine_ls_shift/su_mean 0.000
_refine_ls_structure_factor_coef Fsqd
_refine_ls_weighting_details 'calc w=1/[\s^2^(Fo^2^)+(0.0580P)^2^+0.6853P] where P=(Fo^2^+2Fc^2^)/3'
_refine_ls_weighting_scheme calc
_refine_ls_wR_factor_gt 0.1066
_refine_ls_wR_factor_ref 0.1092
_reflns_number_gt 3052
_reflns_number_total 3330
_reflns_threshold_expression >2sigma(I)
_cod_data_source_file b913496d.txt
_cod_data_source_block theod37
_cod_depositor_comments
;
The following automatic conversions were performed:
'_symmetry_cell_setting' value 'Monoclinic' changed to 'monoclinic'
according to '/home/saulius/struct/CIF-dictionaries/cif_core.dic'
dictionary named 'cif_core.dic' version 2.4.1 from 2010-06-29.

Automatic conversion script
Id: cif_fix_enum 1527 2010-12-29 10:47:43Z saulius 
;
_cod_original_sg_symbol_H-M P2(1)/c
_cod_database_code 7150766

loop_
_symmetry_equiv_pos_as_xyz
'x, y, z'
'-x, y+1/2, -z+1/2'
'-x, -y, -z'
'x, -y-1/2, z-1/2'

loop_
_atom_site_label
_atom_site_type_symbol
_atom_site_fract_x
_atom_site_fract_y
_atom_site_fract_z
_atom_site_U_iso_or_equiv
_atom_site_adp_type
_atom_site_occupancy
_atom_site_symmetry_multiplicity
_atom_site_calc_flag
_atom_site_refinement_flags
_atom_site_disorder_assembly
_atom_site_disorder_group
O1 O 0.88338(9) 0.92628(6) 0.79884(8) 0.0204(2) Uani 1 1 d . . .
O2 O 1.15445(9) 0.92992(7) 0.78656(7) 0.0180(2) Uani 1 1 d . . .
O3 O 1.20451(10) 0.74400(7) 0.68648(8) 0.0248(2) Uani 1 1 d . . .
O4 O 0.67890(11) 0.66638(8) 0.71106(10) 0.0352(3) Uani 1 1 d . . .
C1 C 0.45924(14) 0.92099(12) 0.73075(11) 0.0259(3) Uani 1 1 d . . .
H1 H 0.3621 0.9221 0.7148 0.031 Uiso 1 1 calc R . .
C2 C 0.52496(14) 0.83636(11) 0.72267(11) 0.0239(3) Uani 1 1 d . . .
H2 H 0.4726 0.7789 0.7005 0.029 Uiso 1 1 calc R . .
C3 C 0.66892(14) 0.83345(10) 0.74681(11) 0.0200(3) Uani 1 1 d . . .
C4 C 0.73940(15) 0.74236(10) 0.74226(12) 0.0232(3) Uani 1 1 d . . .
C5 C 0.89161(14) 0.74725(10) 0.77966(11) 0.0203(3) Uani 1 1 d . . .
C6 C 0.96771(13) 0.84202(9) 0.80568(10) 0.0172(3) Uani 1 1 d . . .
C7 C 1.05732(13) 0.85674(9) 0.73690(10) 0.0160(3) Uani 1 1 d . . .
C8 C 0.98547(13) 0.89009(10) 0.62749(10) 0.0186(3) Uani 1 1 d . . .
H8A H 0.9493 0.9565 0.6290 0.022 Uiso 1 1 calc R . .
H8B H 1.0542 0.8934 0.5916 0.022 Uiso 1 1 calc R . .
C9 C 0.86935(14) 0.82583(10) 0.56788(10) 0.0202(3) Uani 1 1 d . . .
H9 H 0.8911 0.7597 0.5612 0.024 Uiso 1 1 calc R . .
C10 C 0.73842(15) 0.85214(11) 0.52330(11) 0.0233(3) Uani 1 1 d . . .
C11 C 0.68423(16) 0.95333(12) 0.52230(12) 0.0316(4) Uani 1 1 d . . .
H11A H 0.7603 0.9971 0.5571 0.047 Uiso 1 1 calc R . .
H11B H 0.6158 0.9543 0.5576 0.047 Uiso 1 1 calc R . .
H11C H 0.6413 0.9747 0.4515 0.047 Uiso 1 1 calc R . .
C12 C 0.53626(15) 1.00558(11) 0.76266(11) 0.0242(3) Uani 1 1 d . . .
H12 H 0.4909 1.0642 0.7688 0.029 Uiso 1 1 calc R . .
C13 C 0.67767(14) 1.00508(10) 0.78544(10) 0.0204(3) Uani 1 1 d . . .
H13 H 0.7291 1.0630 0.8064 0.024 Uiso 1 1 calc R . .
C14 C 0.74397(13) 0.91881(10) 0.77733(10) 0.0179(3) Uani 1 1 d . . .
C15 C 0.97060(15) 0.66908(10) 0.78668(11) 0.0220(3) Uani 1 1 d . . .
H15 H 0.9338 0.6057 0.7703 0.026 Uiso 1 1 calc R . .
C16 C 1.12234(14) 0.68938(10) 0.82260(11) 0.0219(3) Uani 1 1 d . . .
H16 H 1.1784 0.6292 0.8273 0.026 Uiso 1 1 calc R . .
C17 C 1.15336(15) 0.74105(10) 0.92718(11) 0.0237(3) Uani 1 1 d . . .
H17A H 1.1163 0.7022 0.9723 0.028 Uiso 1 1 calc R . .
H17B H 1.2541 0.7472 0.9605 0.028 Uiso 1 1 calc R . .
C18 C 1.08660(14) 0.84256(10) 0.91096(10) 0.0192(3) Uani 1 1 d . . .
H18 H 1.0499 0.8587 0.9675 0.023 Uiso 1 1 calc R . .
C19 C 1.18247(14) 0.92497(10) 0.89703(10) 0.0195(3) Uani 1 1 d . . .
C20 C 0.62954(16) 0.77952(13) 0.47002(13) 0.0345(4) Uani 1 1 d . . .
H20A H 0.6724 0.7161 0.4696 0.052 Uiso 1 1 calc R . .
H20B H 0.5830 0.8007 0.3996 0.052 Uiso 1 1 calc R . .
H20C H 0.5623 0.7744 0.5061 0.052 Uiso 1 1 calc R . .
C21 C 1.13804(13) 0.76020(10) 0.74253(10) 0.0183(3) Uani 1 1 d . . .
C22 C 1.33689(15) 0.90787(12) 0.94579(12) 0.0276(3) Uani 1 1 d . . .
H22A H 1.3872 0.9649 0.9348 0.041 Uiso 1 1 calc R . .
H22B H 1.3640 0.8509 0.9146 0.041 Uiso 1 1 calc R . .
H22C H 1.3585 0.8969 1.0192 0.041 Uiso 1 1 calc R . .
C23 C 1.14623(15) 1.02300(10) 0.93247(11) 0.0239(3) Uani 1 1 d . . .
H23A H 1.0471 1.0345 0.9019 0.036 Uiso 1 1 calc R . .
H23B H 1.1970 1.0744 0.9113 0.036 Uiso 1 1 calc R . .
H23C H 1.1713 1.0231 1.0071 0.036 Uiso 1 1 calc R . .

loop_
_atom_site_aniso_label
_atom_site_aniso_U_11
_atom_site_aniso_U_22
_atom_site_aniso_U_33
_atom_site_aniso_U_23
_atom_site_aniso_U_13
_atom_site_aniso_U_12
O1 0.0150(5) 0.0134(5) 0.0343(6) -0.0017(4) 0.0102(4) 0.0009(3)
O2 0.0170(5) 0.0188(5) 0.0179(5) -0.0012(4) 0.0052(4) -0.0040(3)
O3 0.0249(5) 0.0250(5) 0.0285(5) 0.0005(4) 0.0143(4) 0.0054(4)
O4 0.0294(6) 0.0205(5) 0.0601(8) -0.0090(5) 0.0206(5) -0.0104(4)
C1 0.0167(7) 0.0366(8) 0.0258(7) 0.0071(6) 0.0089(6) 0.0034(6)
C2 0.0191(7) 0.0287(8) 0.0245(7) 0.0025(6) 0.0080(6) -0.0034(6)
C3 0.0204(7) 0.0202(7) 0.0215(7) 0.0012(5) 0.0097(5) -0.0014(5)
C4 0.0241(7) 0.0194(7) 0.0304(8) -0.0007(6) 0.0146(6) -0.0042(6)
C5 0.0236(7) 0.0155(7) 0.0255(7) -0.0001(5) 0.0130(6) -0.0028(5)
C6 0.0171(6) 0.0125(6) 0.0236(7) 0.0002(5) 0.0087(5) 0.0018(5)
C7 0.0146(6) 0.0143(6) 0.0193(7) -0.0004(5) 0.0057(5) -0.0007(5)
C8 0.0188(6) 0.0175(6) 0.0190(7) 0.0017(5) 0.0055(5) 0.0011(5)
C9 0.0238(7) 0.0179(6) 0.0188(7) -0.0017(5) 0.0069(5) 0.0005(5)
C10 0.0231(7) 0.0280(7) 0.0171(7) -0.0023(6) 0.0044(5) -0.0004(6)
C11 0.0270(8) 0.0362(9) 0.0250(8) -0.0011(6) -0.0003(6) 0.0111(7)
C12 0.0239(7) 0.0270(7) 0.0239(7) 0.0060(6) 0.0108(6) 0.0091(6)
C13 0.0218(7) 0.0204(7) 0.0200(7) 0.0016(5) 0.0082(5) 0.0027(5)
C14 0.0159(6) 0.0205(7) 0.0192(7) 0.0018(5) 0.0082(5) 0.0006(5)
C15 0.0281(7) 0.0156(6) 0.0253(7) 0.0010(5) 0.0128(6) -0.0004(5)
C16 0.0251(7) 0.0169(7) 0.0251(7) 0.0035(6) 0.0100(6) 0.0059(5)
C17 0.0281(7) 0.0205(7) 0.0230(7) 0.0051(6) 0.0091(6) 0.0049(6)
C18 0.0225(7) 0.0184(7) 0.0185(7) 0.0014(5) 0.0092(5) 0.0020(5)
C19 0.0200(7) 0.0216(7) 0.0164(7) -0.0006(5) 0.0055(5) 0.0003(5)
C20 0.0263(8) 0.0442(10) 0.0277(8) -0.0071(7) 0.0017(6) -0.0062(7)
C21 0.0155(6) 0.0177(7) 0.0207(7) -0.0015(5) 0.0046(5) 0.0011(5)
C22 0.0207(7) 0.0336(8) 0.0253(8) -0.0017(6) 0.0031(6) 0.0010(6)
C23 0.0258(7) 0.0211(7) 0.0245(7) -0.0043(6) 0.0076(6) -0.0019(6)

loop_
_atom_type_symbol
_atom_type_description
_atom_type_scat_dispersion_real
_atom_type_scat_dispersion_imag
_atom_type_scat_source
C C 0.0181 0.0091 'International Tables Vol C Tables 4.2.6.8 and 6.1.1.4'
H H 0.0000 0.0000 'International Tables Vol C Tables 4.2.6.8 and 6.1.1.4'
O O 0.0492 0.0322 'International Tables Vol C Tables 4.2.6.8 and 6.1.1.4'

loop_
_geom_angle_atom_site_label_1
_geom_angle_atom_site_label_2
_geom_angle_atom_site_label_3
_geom_angle
_geom_angle_site_symmetry_1
_geom_angle_site_symmetry_3
_geom_angle_publ_flag
C14 O1 C6 121.40(10) . . ?
C7 O2 C19 109.77(9) . . ?
C2 C1 C12 119.50(13) . . ?
C1 C2 C3 120.87(13) . . ?
C14 C3 C2 118.85(12) . . ?
C14 C3 C4 120.33(12) . . ?
C2 C3 C4 120.81(12) . . ?
O4 C4 C3 123.31(13) . . ?
O4 C4 C5 121.34(13) . . ?
C3 C4 C5 115.35(12) . . ?
C15 C5 C4 122.51(13) . . ?
C15 C5 C6 115.31(12) . . ?
C4 C5 C6 122.06(12) . . ?
O1 C6 C5 115.56(11) . . ?
O1 C6 C7 108.89(10) . . ?
C5 C6 C7 109.60(11) . . ?
O1 C6 C18 109.16(10) . . ?
C5 C6 C18 114.41(11) . . ?
C7 C6 C18 97.65(10) . . ?
O2 C7 C8 107.52(10) . . ?
O2 C7 C6 105.10(10) . . ?
C8 C7 C6 117.52(11) . . ?
O2 C7 C21 107.60(10) . . ?
C8 C7 C21 112.62(11) . . ?
C6 C7 C21 105.87(10) . . ?
C9 C8 C7 114.15(11) . . ?
C10 C9 C8 126.53(13) . . ?
C9 C10 C11 124.91(13) . . ?
C9 C10 C20 121.50(14) . . ?
C11 C10 C20 113.58(13) . . ?
C13 C12 C1 120.83(13) . . ?
C12 C13 C14 119.43(13) . . ?
O1 C14 C13 115.05(12) . . ?
O1 C14 C3 124.43(12) . . ?
C13 C14 C3 120.50(12) . . ?
C5 C15 C16 114.57(12) . . ?
C15 C16 C21 102.96(11) . . ?
C15 C16 C17 105.59(11) . . ?
C21 C16 C17 110.33(11) . . ?
C18 C17 C16 109.56(11) . . ?
C17 C18 C19 114.23(11) . . ?
C17 C18 C6 107.80(11) . . ?
C19 C18 C6 102.74(10) . . ?
O2 C19 C23 108.08(11) . . ?
O2 C19 C22 106.87(11) . . ?
C23 C19 C22 108.82(11) . . ?
O2 C19 C18 104.36(10) . . ?
C23 C19 C18 112.03(11) . . ?
C22 C19 C18 116.19(12) . . ?
O3 C21 C16 124.37(12) . . ?
O3 C21 C7 121.93(12) . . ?
C16 C21 C7 113.68(11) . . ?

loop_
_geom_bond_atom_site_label_1
_geom_bond_atom_site_label_2
_geom_bond_distance
_geom_bond_site_symmetry_2
_geom_bond_publ_flag
O1 C14 1.3691(16) . ?
O1 C6 1.4339(15) . ?
O2 C7 1.4278(15) . ?
O2 C19 1.4638(16) . ?
O3 C21 1.2118(17) . ?
O4 C4 1.2225(18) . ?
C1 C2 1.371(2) . ?
C1 C12 1.397(2) . ?
C2 C3 1.4073(19) . ?
C3 C14 1.3947(19) . ?
C3 C4 1.4615(19) . ?
C4 C5 1.480(2) . ?
C5 C15 1.334(2) . ?
C5 C6 1.5046(18) . ?
C6 C7 1.5408(18) . ?
C6 C18 1.5669(19) . ?
C7 C8 1.5240(18) . ?
C7 C21 1.5567(17) . ?
C8 C9 1.4990(18) . ?
C9 C10 1.335(2) . ?
C10 C11 1.500(2) . ?
C10 C20 1.503(2) . ?
C12 C13 1.383(2) . ?
C13 C14 1.3934(19) . ?
C15 C16 1.501(2) . ?
C16 C21 1.5257(19) . ?
C16 C17 1.551(2) . ?
C17 C18 1.5423(18) . ?
C18 C19 1.5570(19) . ?
C19 C23 1.5250(19) . ?
C19 C22 1.5266(19) . ?

loop_
_cod_related_entry_id
_cod_related_entry_database
_cod_related_entry_code
1 ChemSpider 9489485
